data_2222271
loop_
_publ_author_name
'Zhang, Yi'

_publ_section_title
;
 2-(4-Nitrophenyl)-4,5-diphenyl-1<i>H</i>-imidazol-3-ium chloride
;
_journal_issue 7
_journal_name_full 'Acta Crystallographica Section E'
_journal_page_first o1499
_journal_paper_doi 10.1107/S1600536809020807
_journal_volume 65
_journal_year 2009
_chemical_formula_iupac 'C21 H16 N3 O2 +, Cl -'
_chemical_formula_moiety 'C21 H16 N3 O2 +, Cl -'
_chemical_formula_sum 'C21 H16 Cl N3 O2'
_chemical_formula_weight 377.82
_chemical_name_systematic ?
_space_group_IT_number 14
_symmetry_cell_setting monoclinic
_symmetry_space_group_name_Hall '-P 2ybc'
_symmetry_space_group_name_H-M 'P 1 21/c 1'
_atom_sites_solution_hydrogens geom
_atom_sites_solution_primary direct
_atom_sites_solution_secondary difmap
_audit_creation_method SHELXL-97
_cell_angle_alpha 90.00
_cell_angle_beta 105.10(3)
_cell_angle_gamma 90.00
_cell_formula_units_Z 4
_cell_length_a 15.106(3)
_cell_length_b 15.837(3)
_cell_length_c 7.8833(16)
_cell_measurement_reflns_used 4160
_cell_measurement_temperature 298(2)
_cell_measurement_theta_max 27.48
_cell_measurement_theta_min 3.08
_cell_volume 1820.8(7)
_computing_cell_refinement 'CrystalClear (Rigaku, 2005)'
_computing_data_collection 'CrystalClear (Rigaku, 2005)'
_computing_data_reduction 'CrystalClear (Rigaku, 2005)'
_computing_molecular_graphics 'SHELXTL (Sheldrick, 2008)'
_computing_publication_material 'SHELXTL (Sheldrick, 2008)'
_computing_structure_refinement 'SHELXL97 (Sheldrick, 2008)'
_computing_structure_solution 'SHELXS97 (Sheldrick, 2008)'
_diffrn_ambient_temperature 298(2)
_diffrn_detector_area_resol_mean 13.6612
_diffrn_measured_fraction_theta_full 0.998
_diffrn_measured_fraction_theta_max 0.998
_diffrn_measurement_device_type 'Rigaku Mercury2 diffractometer'
_diffrn_measurement_method 'CCD profile fitting'
_diffrn_radiation_monochromator graphite
_diffrn_radiation_source 'fine-focus sealed tube'
_diffrn_radiation_type MoK\a
_diffrn_radiation_wavelength 0.71073
_diffrn_reflns_av_R_equivalents 0.1089
_diffrn_reflns_av_sigmaI/netI 0.0889
_diffrn_reflns_limit_h_max 19
_diffrn_reflns_limit_h_min -19
_diffrn_reflns_limit_k_max 20
_diffrn_reflns_limit_k_min -20
_diffrn_reflns_limit_l_max 10
_diffrn_reflns_limit_l_min -10
_diffrn_reflns_number 18591
_diffrn_reflns_theta_full 27.48
_diffrn_reflns_theta_max 27.48
_diffrn_reflns_theta_min 3.08
_diffrn_standards_number 0
_exptl_absorpt_coefficient_mu 0.231
_exptl_absorpt_correction_T_max 1.000
_exptl_absorpt_correction_T_min 0.910
_exptl_absorpt_correction_type multi-scan
_exptl_absorpt_process_details '(CrystalClear; Rigaku, 2005)'
_exptl_crystal_colour Colourless
_exptl_crystal_density_diffrn 1.378
_exptl_crystal_density_method 'not measured'
_exptl_crystal_description Block
_exptl_crystal_F_000 784
_exptl_crystal_size_max 0.45
_exptl_crystal_size_mid 0.40
_exptl_crystal_size_min 0.25
_refine_diff_density_max 0.317
_refine_diff_density_min -0.350
_refine_ls_extinction_coef 0.0053(10)
_refine_ls_extinction_expression Fc^*^=kFc[1+0.001xFc^2^\l^3^/sin(2\q)]^-1/4^
_refine_ls_extinction_method SHELXL97
_refine_ls_goodness_of_fit_ref 1.026
_refine_ls_hydrogen_treatment constr
_refine_ls_matrix_type full
_refine_ls_number_parameters 245
_refine_ls_number_reflns 4165
_refine_ls_number_restraints 0
_refine_ls_restrained_S_all 1.026
_refine_ls_R_factor_all 0.1231
_refine_ls_R_factor_gt 0.0624
_refine_ls_shift/su_max 0.001
_refine_ls_shift/su_mean <0.001
_refine_ls_structure_factor_coef Fsqd
_refine_ls_weighting_details 'calc w=1/[\s^2^(Fo^2^)+(0.0533P)^2^+0.4461P] where P=(Fo^2^+2Fc^2^)/3'
_refine_ls_weighting_scheme calc
_refine_ls_wR_factor_gt 0.1319
_refine_ls_wR_factor_ref 0.1565
_reflns_number_gt 2393
_reflns_number_total 4165
_reflns_threshold_expression I>2\s(I)
_cod_data_source_file ci2820.cif
_cod_data_source_block I
_cod_depositor_comments
;
The following automatic conversions were performed:
'_symmetry_cell_setting' value 'Monoclinic' changed to 'monoclinic'
according to '/home/saulius/struct/CIF-dictionaries/cif_core.dic'
dictionary named 'cif_core.dic' version 2.4.1 from 2010-06-29.

Automatic conversion script
Id: cif_fix_enum 1527 2010-12-29 10:47:43Z saulius 

The following automatic conversions were performed:

'_symmetry_cell_setting' value 'Monoclinic' changed to 'monoclinic'
according to /home/saulius/struct/CIF-dictionaries/cif_core.dic
dictionary named 'cif_core.dic' version 2.4.1 from 2010-06-29.

Automatic conversion script
Id: cif_fix_values 1715 2011-07-08 13:25:40Z adriana 
;
_cod_original_sg_symbol_H-M 'P 21/c'
_cod_database_code 2222271
_cod_database_fobs_code 2222271

loop_
_symmetry_equiv_pos_as_xyz
'x, y, z'
'-x, y+1/2, -z+1/2'
'-x, -y, -z'
'x, -y-1/2, z-1/2'

loop_
_atom_site_type_symbol
_atom_site_label
_atom_site_fract_x
_atom_site_fract_y
_atom_site_fract_z
_atom_site_U_iso_or_equiv
_atom_site_adp_type
_atom_site_calc_flag
_atom_site_refinement_flags
_atom_site_occupancy
_atom_site_disorder_assembly
_atom_site_disorder_group
Cl Cl1 0.50431(5) 0.90216(4) 0.28931(13) 0.0625(3) Uani d . 1 . .
N N1 0.57993(14) 0.72042(13) 0.2790(3) 0.0325(5) Uani d . 1 . .
H H1A 0.5620 0.7717 0.2840 0.039 Uiso calc R 1 . .
C C7 0.52567(17) 0.65254(16) 0.2629(3) 0.0321(6) Uani d . 1 . .
N N2 0.57744(14) 0.58548(13) 0.2592(3) 0.0339(5) Uani d . 1 . .
H H2A 0.5581 0.5342 0.2501 0.041 Uiso calc R 1 . .
N N3 0.14392(17) 0.65834(17) 0.2081(4) 0.0480(7) Uani d . 1 . .
C C6 0.42716(17) 0.65341(15) 0.2489(3) 0.0323(6) Uani d . 1 . .
C C2 0.27691(18) 0.59458(17) 0.1358(4) 0.0399(7) Uani d . 1 . .
H H2 0.2382 0.5540 0.0700 0.048 Uiso calc R 1 . .
C C15 0.66881(17) 0.69658(16) 0.2865(3) 0.0307(6) Uani d . 1 . .
C C13 0.73980(17) 0.54725(16) 0.2772(3) 0.0320(6) Uani d . 1 . .
C C3 0.24275(18) 0.65705(17) 0.2217(4) 0.0370(7) Uani d . 1 . .
C C1 0.37003(18) 0.59320(16) 0.1493(4) 0.0389(7) Uani d . 1 . .
H H1 0.3944 0.5517 0.0912 0.047 Uiso calc R 1 . .
C C14 0.66699(17) 0.60935(16) 0.2719(3) 0.0308(6) Uani d . 1 . .
C C18 0.7947(2) 0.89632(18) 0.2438(4) 0.0449(8) Uani d . 1 . .
H H18 0.7821 0.9490 0.1908 0.054 Uiso calc R 1 . .
C C4 0.29746(19) 0.71829(17) 0.3209(4) 0.0418(7) Uani d . 1 . .
H H4 0.2725 0.7601 0.3773 0.050 Uiso calc R 1 . .
O O2 0.11287(15) 0.71883(15) 0.2695(4) 0.0696(7) Uani d . 1 . .
C C5 0.39062(19) 0.71577(17) 0.3342(4) 0.0404(7) Uani d . 1 . .
H H5 0.4291 0.7562 0.4008 0.049 Uiso calc R 1 . .
O O1 0.09771(15) 0.59864(15) 0.1374(4) 0.0740(8) Uani d . 1 . .
C C16 0.74249(18) 0.75918(15) 0.3069(3) 0.0315(6) Uani d . 1 . .
C C17 0.7250(2) 0.83847(16) 0.2293(4) 0.0374(7) Uani d . 1 . .
H H17 0.6657 0.8526 0.1671 0.045 Uiso calc R 1 . .
C C9 0.8082(2) 0.41135(18) 0.3652(4) 0.0455(7) Uani d . 1 . .
H H9 0.8052 0.3581 0.4132 0.055 Uiso calc R 1 . .
C C21 0.83144(18) 0.74111(17) 0.4041(4) 0.0387(7) Uani d . 1 . .
H H21 0.8441 0.6893 0.4608 0.046 Uiso calc R 1 . .
C C12 0.81528(19) 0.56718(17) 0.2152(4) 0.0390(7) Uani d . 1 . .
H H12 0.8172 0.6190 0.1606 0.047 Uiso calc R 1 . .
C C8 0.73622(19) 0.46743(17) 0.3498(4) 0.0399(7) Uani d . 1 . .
H H8 0.6853 0.4518 0.3881 0.048 Uiso calc R 1 . .
C C11 0.8874(2) 0.51169(19) 0.2330(4) 0.0497(8) Uani d . 1 . .
H H11 0.9381 0.5266 0.1934 0.060 Uiso calc R 1 . .
C C20 0.9012(2) 0.7994(2) 0.4172(4) 0.0480(8) Uani d . 1 . .
H H20 0.9605 0.7861 0.4812 0.058 Uiso calc R 1 . .
C C19 0.8833(2) 0.8769(2) 0.3361(4) 0.0501(8) Uani d . 1 . .
H H19 0.9303 0.9157 0.3435 0.060 Uiso calc R 1 . .
C C10 0.8841(2) 0.4339(2) 0.3099(4) 0.0517(8) Uani d . 1 . .
H H10 0.9331 0.3967 0.3243 0.062 Uiso calc R 1 . .

loop_
_atom_site_aniso_label
_atom_site_aniso_U_11
_atom_site_aniso_U_22
_atom_site_aniso_U_33
_atom_site_aniso_U_12
_atom_site_aniso_U_13
_atom_site_aniso_U_23
Cl1 0.0444(5) 0.0305(4) 0.1135(8) 0.0066(3) 0.0224(5) 0.0007(4)
N1 0.0281(13) 0.0225(11) 0.0463(14) -0.0003(9) 0.0087(11) -0.0024(10)
C7 0.0270(14) 0.0291(14) 0.0390(15) 0.0003(12) 0.0064(12) -0.0005(12)
N2 0.0293(13) 0.0238(11) 0.0482(14) -0.0043(9) 0.0095(10) -0.0023(10)
N3 0.0286(14) 0.0472(16) 0.0670(17) 0.0050(13) 0.0103(13) 0.0089(14)
C6 0.0252(14) 0.0280(13) 0.0437(16) -0.0024(11) 0.0086(12) 0.0015(12)
C2 0.0272(15) 0.0368(16) 0.0520(18) -0.0064(12) 0.0038(13) -0.0048(14)
C15 0.0238(15) 0.0315(14) 0.0362(15) -0.0007(11) 0.0068(12) -0.0010(12)
C13 0.0274(15) 0.0293(14) 0.0388(15) 0.0003(11) 0.0076(12) -0.0029(12)
C3 0.0225(14) 0.0376(15) 0.0494(17) 0.0035(12) 0.0066(13) 0.0107(14)
C1 0.0328(16) 0.0290(14) 0.0538(18) 0.0004(12) 0.0094(13) -0.0066(13)
C14 0.0251(14) 0.0293(14) 0.0381(15) -0.0044(11) 0.0084(12) -0.0005(12)
C18 0.059(2) 0.0314(15) 0.0494(18) -0.0075(15) 0.0227(16) -0.0027(14)
C4 0.0341(17) 0.0382(16) 0.0564(19) 0.0021(13) 0.0175(14) -0.0052(14)
O2 0.0399(14) 0.0615(15) 0.112(2) 0.0115(12) 0.0282(14) -0.0054(14)
C5 0.0333(17) 0.0343(15) 0.0530(18) -0.0049(12) 0.0102(14) -0.0111(14)
O1 0.0313(13) 0.0674(16) 0.118(2) -0.0119(12) 0.0094(13) -0.0165(16)
C16 0.0311(15) 0.0285(13) 0.0371(15) -0.0045(11) 0.0129(12) -0.0038(12)
C17 0.0371(17) 0.0324(14) 0.0428(16) -0.0011(12) 0.0109(13) -0.0009(13)
C9 0.0491(19) 0.0328(15) 0.0538(19) 0.0065(14) 0.0122(15) 0.0061(14)
C21 0.0314(16) 0.0374(15) 0.0459(17) -0.0038(13) 0.0072(13) -0.0037(13)
C12 0.0386(17) 0.0328(15) 0.0484(18) -0.0005(13) 0.0166(14) 0.0022(13)
C8 0.0364(17) 0.0351(15) 0.0496(18) 0.0017(13) 0.0139(14) 0.0021(13)
C11 0.0343(17) 0.0530(19) 0.067(2) 0.0031(15) 0.0235(16) -0.0019(17)
C20 0.0266(16) 0.054(2) 0.060(2) -0.0079(14) 0.0054(14) -0.0087(16)
C19 0.047(2) 0.0476(18) 0.063(2) -0.0217(15) 0.0264(17) -0.0146(16)
C10 0.0420(19) 0.0477(19) 0.064(2) 0.0179(15) 0.0107(16) 0.0036(16)

loop_
_atom_type_symbol
_atom_type_description
_atom_type_scat_dispersion_real
_atom_type_scat_dispersion_imag
_atom_type_scat_source
C C 0.0033 0.0016 'International Tables Vol C Tables 4.2.6.8 and 6.1.1.4'
H H 0.0000 0.0000 'International Tables Vol C Tables 4.2.6.8 and 6.1.1.4'
N N 0.0061 0.0033 'International Tables Vol C Tables 4.2.6.8 and 6.1.1.4'
O O 0.0106 0.0060 'International Tables Vol C Tables 4.2.6.8 and 6.1.1.4'
Cl Cl 0.1484 0.1585 'International Tables Vol C Tables 4.2.6.8 and 6.1.1.4'

loop_
_geom_angle_atom_site_label_1
_geom_angle_atom_site_label_2
_geom_angle_atom_site_label_3
_geom_angle_site_symmetry_1
_geom_angle_site_symmetry_3
_geom_angle
_geom_angle_publ_flag
C7 N1 C15 . . 110.4(2) ?
C7 N1 H1A . . 124.8 ?
C15 N1 H1A . . 124.8 ?
N2 C7 N1 . . 107.2(2) ?
N2 C7 C6 . . 126.9(2) ?
N1 C7 C6 . . 125.8(2) ?
C7 N2 C14 . . 110.6(2) ?
C7 N2 H2A . . 124.7 ?
C14 N2 H2A . . 124.7 ?
O1 N3 O2 . . 123.8(3) ?
O1 N3 C3 . . 118.2(3) ?
O2 N3 C3 . . 118.0(3) ?
C1 C6 C5 . . 119.8(2) ?
C1 C6 C7 . . 120.5(2) ?
C5 C6 C7 . . 119.7(2) ?
C3 C2 C1 . . 118.6(2) ?
C3 C2 H2 . . 120.7 ?
C1 C2 H2 . . 120.7 ?
N1 C15 C14 . . 105.7(2) ?
N1 C15 C16 . . 121.4(2) ?
C14 C15 C16 . . 132.9(2) ?
C12 C13 C8 . . 118.3(2) ?
C12 C13 C14 . . 121.0(2) ?
C8 C13 C14 . . 120.7(2) ?
C2 C3 C4 . . 122.7(3) ?
C2 C3 N3 . . 118.7(3) ?
C4 C3 N3 . . 118.7(3) ?
C2 C1 C6 . . 120.2(3) ?
C2 C1 H1 . . 119.9 ?
C6 C1 H1 . . 119.9 ?
N2 C14 C15 . . 106.0(2) ?
N2 C14 C13 . . 122.0(2) ?
C15 C14 C13 . . 131.8(2) ?
C17 C18 C19 . . 120.6(3) ?
C17 C18 H18 . . 119.7 ?
C19 C18 H18 . . 119.7 ?
C3 C4 C5 . . 118.1(3) ?
C3 C4 H4 . . 121.0 ?
C5 C4 H4 . . 121.0 ?
C4 C5 C6 . . 120.6(3) ?
C4 C5 H5 . . 119.7 ?
C6 C5 H5 . . 119.7 ?
C17 C16 C21 . . 118.2(2) ?
C17 C16 C15 . . 120.6(2) ?
C21 C16 C15 . . 121.1(2) ?
C18 C17 C16 . . 120.6(3) ?
C18 C17 H17 . . 119.7 ?
C16 C17 H17 . . 119.7 ?
C10 C9 C8 . . 120.4(3) ?
C10 C9 H9 . . 119.8 ?
C8 C9 H9 . . 119.8 ?
C20 C21 C16 . . 120.7(3) ?
C20 C21 H21 . . 119.6 ?
C16 C21 H21 . . 119.6 ?
C11 C12 C13 . . 121.2(3) ?
C11 C12 H12 . . 119.4 ?
C13 C12 H12 . . 119.4 ?
C9 C8 C13 . . 120.3(3) ?
C9 C8 H8 . . 119.9 ?
C13 C8 H8 . . 119.9 ?
C12 C11 C10 . . 119.8(3) ?
C12 C11 H11 . . 120.1 ?
C10 C11 H11 . . 120.1 ?
C19 C20 C21 . . 120.4(3) ?
C19 C20 H20 . . 119.8 ?
C21 C20 H20 . . 119.8 ?
C20 C19 C18 . . 119.3(3) ?
C20 C19 H19 . . 120.3 ?
C18 C19 H19 . . 120.3 ?
C9 C10 C11 . . 120.0(3) ?
C9 C10 H10 . . 120.0 ?
C11 C10 H10 . . 120.0 ?

loop_
_geom_bond_atom_site_label_1
_geom_bond_atom_site_label_2
_geom_bond_site_symmetry_2
_geom_bond_distance
_geom_bond_publ_flag
N1 C7 . 1.338(3) ?
N1 C15 . 1.381(3) ?
N1 H1A . 0.86 ?
C7 N2 . 1.324(3) ?
C7 C6 . 1.463(4) ?
N2 C14 . 1.383(3) ?
N2 H2A . 0.86 ?
N3 O1 . 1.220(3) ?
N3 O2 . 1.221(3) ?
N3 C3 . 1.469(4) ?
C6 C1 . 1.385(4) ?
C6 C5 . 1.388(4) ?
C2 C3 . 1.373(4) ?
C2 C1 . 1.383(4) ?
C2 H2 . 0.93 ?
C15 C14 . 1.386(3) ?
C15 C16 . 1.468(3) ?
C13 C12 . 1.389(4) ?
C13 C8 . 1.395(4) ?
C13 C14 . 1.468(3) ?
C3 C4 . 1.378(4) ?
C1 H1 . 0.93 ?
C18 C17 . 1.378(4) ?
C18 C19 . 1.380(4) ?
C18 H18 . 0.93 ?
C4 C5 . 1.384(4) ?
C4 H4 . 0.93 ?
C5 H5 . 0.93 ?
C16 C17 . 1.392(3) ?
C16 C21 . 1.392(4) ?
C17 H17 . 0.9300 ?
C9 C10 . 1.375(4) ?
C9 C8 . 1.384(4) ?
C9 H9 . 0.93 ?
C21 C20 . 1.384(4) ?
C21 H21 . 0.93 ?
C12 C11 . 1.378(4) ?
C12 H12 . 0.93 ?
C8 H8 . 0.93 ?
C11 C10 . 1.379(4) ?
C11 H11 . 0.93 ?
C20 C19 . 1.378(4) ?
C20 H20 . 0.93 ?
C19 H19 . 0.93 ?
C10 H10 . 0.93 ?

loop_
_geom_hbond_atom_site_label_D
_geom_hbond_atom_site_label_H
_geom_hbond_atom_site_label_A
_geom_hbond_site_symmetry_A
_geom_hbond_distance_DH
_geom_hbond_distance_HA
_geom_hbond_distance_DA
_geom_hbond_angle_DHA
N1 H1A Cl1 . 0.86 2.25 3.105(2) 176
N2 H2A Cl1 2_645 0.86 2.28 3.139(2) 175
